data_7016320
loop_
_publ_author_name
'Galajov, Miguel'
'Galindo, Agust\'in'
'Garc\'ia, Carlos'
'G\'omez, Manuel'
'G\'omez-Sal, Pilar'
'Parra, Andr\'es'

_publ_section_title
;
 Synthetic and structural studies of monocyclopentadienyl
 cyclometalated aryl tantalum(v) compounds.
;
_journal_issue 33
_journal_name_full 'Dalton transactions (Cambridge, England : 2003)'
_journal_page_first 8399
_journal_page_last 8406
_journal_paper_doi 10.1039/c1dt10223k
_journal_volume 40
_journal_year 2011
_chemical_absolute_configuration ad
_chemical_compound_source 'synthesis as described'
_chemical_formula_moiety 'C19 H27 Cl3 N1 Ta1'
_chemical_formula_sum 'C19 H27 Cl3 N Ta'
_chemical_formula_weight 556.72
_chemical_name_systematic
;
?
;
_space_group_IT_number 19
_symmetry_cell_setting orthorhombic
_symmetry_Int_Tables_number 19
_symmetry_space_group_name_Hall 'P 2ac 2ab'
_symmetry_space_group_name_H-M 'P 21 21 21'
_atom_sites_solution_hydrogens geom
_atom_sites_solution_primary direct
_atom_sites_solution_secondary difmap
_audit_conform_dict_location ftp://ftp.iucr.org/pub/cif_core.dic
_audit_conform_dict_name cif_core.dic
_audit_conform_dict_version 2.4
_audit_creation_date 2011-01-12T19:37:24-00:00
_audit_creation_method 'WinGX routine CIF_UPDATE'
_cell_angle_alpha 90
_cell_angle_beta 90
_cell_angle_gamma 90
_cell_formula_units_Z 4
_cell_length_a 9.0558(7)
_cell_length_b 14.3574(8)
_cell_length_c 15.7514(15)
_cell_measurement_reflns_used 278
_cell_measurement_temperature 200(2)
_cell_measurement_theta_max 17.76
_cell_measurement_theta_min 4.15
_cell_measurement_wavelength 0.71073
_cell_volume 2048.0(3)
_computing_cell_refinement 'Dirax/lsq (Duisenberg & Schreurs, 1989-2000)'
_computing_data_collection 'Collect (Bruker AXS BV, 1997-2004)'
_computing_data_reduction 'EvalCCD (Duisenberg & Schreurs 1990-2000)'
_computing_molecular_graphics 'Ortep-3 for Windows (Farrugia, 1997)'
_computing_publication_material 'WinGX publication routines (Farrugia, 1999)'
_computing_structure_refinement 'SHELXL-97 (Sheldrick, 2008)'
_diffrn_ambient_temperature 200(2)
_diffrn_detector 'CCD plate'
_diffrn_detector_area_resol_mean 9
_diffrn_measured_fraction_theta_full 0.993
_diffrn_measured_fraction_theta_max 0.993
_diffrn_measurement_device '95mm CCD camera on \k-goniostat'
_diffrn_measurement_device_type KappaCCD
_diffrn_measurement_method 'CCD rotation images, thick slices'
_diffrn_orient_matrix_type X=UH
_diffrn_orient_matrix_UB_11 0.01
_diffrn_orient_matrix_UB_12 0
_diffrn_orient_matrix_UB_13 0
_diffrn_orient_matrix_UB_21 0
_diffrn_orient_matrix_UB_22 0.01
_diffrn_orient_matrix_UB_23 0
_diffrn_orient_matrix_UB_31 0
_diffrn_orient_matrix_UB_32 0
_diffrn_orient_matrix_UB_33 0.01
_diffrn_radiation_monochromator graphite
_diffrn_radiation_probe x-ray
_diffrn_radiation_type MoK\a
_diffrn_radiation_wavelength 0.71073
_diffrn_reflns_av_R_equivalents 0.1076
_diffrn_reflns_av_unetI/netI 0.0706
_diffrn_reflns_limit_h_max 10
_diffrn_reflns_limit_h_min 0
_diffrn_reflns_limit_k_max 17
_diffrn_reflns_limit_k_min 0
_diffrn_reflns_limit_l_max 18
_diffrn_reflns_limit_l_min -18
_diffrn_reflns_number 14745
_diffrn_reflns_reduction_process
;
Scaled and merged with Sortav
R.H. Blessing, (1987) Cryst. Rev. 1, 3-58
R.H. Blessing, (1989) J. Appl. Cryst. 22, 396-397
;
_diffrn_reflns_theta_full 25.26
_diffrn_reflns_theta_max 25.26
_diffrn_reflns_theta_min 3.12
_diffrn_source 'Enraf Nonius FR590'
_exptl_absorpt_coefficient_mu 5.76
_exptl_absorpt_correction_T_max 1.127
_exptl_absorpt_correction_T_min 0.9
_exptl_absorpt_correction_type multi-scan
_exptl_absorpt_process_details
;
R.H. Blessing, Acta Cryst. (1995), A51, 33-38
;
_exptl_crystal_colour yellow
_exptl_crystal_density_diffrn 1.806
_exptl_crystal_density_method 'not measured'
_exptl_crystal_description prism
_exptl_crystal_F_000 1088
_exptl_crystal_size_max 0.3
_exptl_crystal_size_mid 0.25
_exptl_crystal_size_min 0.2
_refine_diff_density_max 2.447
_refine_diff_density_min -2.585
_refine_diff_density_rms 0.232
_refine_ls_abs_structure_details 'Flack H D (1983), Acta Cryst. A39, 876-881'
_refine_ls_abs_structure_Flack 0.008(18)
_refine_ls_extinction_coef 0.0021(3)
_refine_ls_extinction_expression Fc^*^=kFc[1+0.001xFc^2^\l^3^/sin(2\q)]^-1/4^
_refine_ls_extinction_method SHELXL
_refine_ls_goodness_of_fit_ref 1.222
_refine_ls_hydrogen_treatment constr
_refine_ls_matrix_type full
_refine_ls_number_parameters 203
_refine_ls_number_reflns 3674
_refine_ls_number_restraints 0
_refine_ls_restrained_S_all 1.222
_refine_ls_R_factor_all 0.0763
_refine_ls_R_factor_gt 0.0607
_refine_ls_shift/su_max 0.087
_refine_ls_shift/su_mean 0.012
_refine_ls_structure_factor_coef Fsqd
_refine_ls_weighting_details 'calc w=1/[\s^2^(Fo^2^)+(0.0000P)^2^+10.9650P] where P=(Fo^2^+2Fc^2^)/3'
_refine_ls_weighting_scheme calc
_refine_ls_wR_factor_gt 0.0851
_refine_ls_wR_factor_ref 0.0884
_reflns_number_gt 3273
_reflns_number_total 3674
_reflns_threshold_expression >2\s(I)
_cod_data_source_file c1dt10223k.txt
_cod_data_source_block import2
_cod_original_sg_symbol_H-M 'P 212121'
_cod_database_code 7016320

loop_
_symmetry_equiv_pos_as_xyz
'x, y, z'
'-x+1/2, -y, z+1/2'
'x+1/2, -y+1/2, -z'
'-x, y+1/2, -z+1/2'

loop_
_atom_site_label
_atom_site_type_symbol
_atom_site_fract_x
_atom_site_fract_y
_atom_site_fract_z
_atom_site_U_iso_or_equiv
_atom_site_adp_type
_atom_site_occupancy
_atom_site_symmetry_multiplicity
_atom_site_calc_flag
_atom_site_refinement_flags
Ta1 Ta 0.10422(4) 0.50124(4) 0.95565(2) 0.01133(14) Uani 1 1 d .
Cl1 Cl -0.1043(3) 0.43422(16) 1.03123(16) 0.0221(6) Uani 1 1 d .
Cl2 Cl 0.1273(3) 0.59784(17) 1.08225(16) 0.0229(6) Uani 1 1 d .
Cl3 Cl 0.2417(3) 0.6134(2) 0.8750(2) 0.0271(7) Uani 1 1 d .
N2 N -0.0737(10) 0.6334(6) 0.9273(6) 0.022(2) Uani 1 1 d .
C1 C 0.3510(13) 0.4304(7) 0.9209(7) 0.026(3) Uani 1 1 d .
C2 C 0.2446(14) 0.3589(8) 0.9022(8) 0.021(3) Uiso 1 1 d .
C3 C 0.1802(13) 0.3307(7) 0.9797(7) 0.023(3) Uani 1 1 d .
C4 C 0.2409(13) 0.3882(7) 1.0455(8) 0.025(3) Uani 1 1 d .
C5 C 0.3476(12) 0.4482(7) 1.0088(7) 0.019(3) Uani 1 1 d .
C6 C 0.4689(14) 0.4647(9) 0.8606(8) 0.041(3) Uani 1 1 d .
H6A H 0.4473 0.4433 0.8042 0.061 Uiso 1 1 calc R
H6B H 0.5633 0.4411 0.8781 0.061 Uiso 1 1 calc R
H6C H 0.471 0.5316 0.8612 0.061 Uiso 1 1 calc R
C7 C 0.2433(15) 0.3084(9) 0.8177(8) 0.040(3) Uiso 1 1 d .
H7A H 0.1661 0.2626 0.8177 0.06 Uiso 1 1 calc R
H7B H 0.3368 0.2783 0.8091 0.06 Uiso 1 1 calc R
H7C H 0.2264 0.3524 0.7729 0.06 Uiso 1 1 calc R
C8 C 0.0817(15) 0.2484(8) 0.9947(10) 0.040(3) Uani 1 1 d .
H8A H 0.0534 0.2465 1.0535 0.06 Uiso 1 1 calc R
H8B H 0.1335 0.1922 0.9804 0.06 Uiso 1 1 calc R
H8C H -0.005 0.2537 0.96 0.06 Uiso 1 1 calc R
C9 C 0.2096(16) 0.3758(10) 1.1398(7) 0.041(3) Uani 1 1 d .
H9A H 0.132 0.3309 1.1471 0.062 Uiso 1 1 calc R
H9B H 0.1796 0.4343 1.1637 0.062 Uiso 1 1 calc R
H9C H 0.2972 0.3543 1.1679 0.062 Uiso 1 1 calc R
C10 C 0.4543(12) 0.5097(10) 1.0569(7) 0.033(3) Uiso 1 1 d .
H10A H 0.4279 0.5106 1.1159 0.049 Uiso 1 1 calc R
H10B H 0.4502 0.5718 1.0345 0.049 Uiso 1 1 calc R
H10C H 0.5527 0.4856 1.0508 0.049 Uiso 1 1 calc R
C11 C -0.0381(14) 0.4649(7) 0.8442(7) 0.022(3) Uani 1 1 d .
C12 C -0.0815(17) 0.3736(9) 0.8175(8) 0.023(3) Uani 1 1 d .
H12 H -0.0409 0.3226 0.8455 0.027 Uiso 1 1 calc R
C13 C -0.1821(13) 0.3567(8) 0.7513(7) 0.024(3) Uani 1 1 d .
H13 H -0.2046 0.2962 0.7347 0.029 Uiso 1 1 calc R
C14 C -0.2461(14) 0.4312(9) 0.7117(7) 0.030(3) Uani 1 1 d .
H14 H -0.3124 0.4213 0.6675 0.036 Uiso 1 1 calc R
C15 C -0.2137(13) 0.5203(7) 0.7365(7) 0.024(3) Uani 1 1 d .
H15 H -0.2609 0.5702 0.7103 0.028 Uiso 1 1 calc R
C16 C -0.1099(14) 0.5372(7) 0.8009(6) 0.019(2) Uani 1 1 d .
C17 C -0.090(2) 0.6346(8) 0.8318(7) 0.021(3) Uani 1 1 d .
H17A H -0.1756 0.6719 0.8161 0.026 Uiso 1 1 calc R
H17B H -0.0035 0.6621 0.806 0.026 Uiso 1 1 calc R
C18 C -0.0301(14) 0.7291(7) 0.9531(9) 0.033(3) Uani 1 1 d .
H18A H 0.0669 0.7426 0.9318 0.05 Uiso 1 1 calc R
H18B H -0.0298 0.7335 1.0139 0.05 Uiso 1 1 calc R
H18C H -0.0992 0.7732 0.9302 0.05 Uiso 1 1 calc R
C19 C -0.2226(12) 0.6168(8) 0.9623(8) 0.027(3) Uani 1 1 d .
H19A H -0.255 0.5555 0.9468 0.041 Uiso 1 1 calc R
H19B H -0.29 0.6621 0.9397 0.041 Uiso 1 1 calc R
H19C H -0.2196 0.6221 1.023 0.041 Uiso 1 1 calc R

loop_
_atom_site_aniso_label
_atom_site_aniso_U_11
_atom_site_aniso_U_22
_atom_site_aniso_U_33
_atom_site_aniso_U_23
_atom_site_aniso_U_13
_atom_site_aniso_U_12
Ta1 0.0110(2) 0.01074(18) 0.01220(19) -0.0003(3) 0.00011(18) 0.0001(4)
Cl1 0.0202(14) 0.0232(12) 0.0230(14) 0.0004(10) 0.0028(14) 0.0011(13)
Cl2 0.0256(18) 0.0217(12) 0.0214(13) -0.0038(11) -0.0017(13) 0.0008(12)
Cl3 0.0213(17) 0.0235(15) 0.0364(18) 0.0090(15) 0.0057(15) 0.0015(13)
N2 0.025(6) 0.018(4) 0.022(5) -0.007(4) 0.001(4) -0.006(4)
C1 0.034(8) 0.018(5) 0.027(6) -0.003(5) -0.012(5) 0.002(5)
C3 0.017(6) 0.018(5) 0.034(7) 0.001(5) 0.004(5) 0.006(5)
C4 0.028(7) 0.022(5) 0.026(6) -0.012(6) 0.010(6) 0.011(5)
C5 0.010(7) 0.021(6) 0.027(6) 0.002(5) 0.003(5) -0.001(5)
C6 0.034(8) 0.046(8) 0.042(7) 0.010(6) 0.010(7) 0.012(6)
C8 0.037(9) 0.019(6) 0.065(9) 0.003(6) 0.005(8) -0.008(6)
C9 0.047(9) 0.065(9) 0.011(6) 0.019(6) -0.005(6) 0.008(7)
C11 0.031(7) 0.019(5) 0.015(6) -0.003(4) 0.000(5) 0.011(5)
C12 0.021(9) 0.025(6) 0.022(7) 0.005(5) 0.005(7) 0.010(6)
C13 0.019(7) 0.030(6) 0.023(6) -0.008(5) -0.002(5) -0.006(5)
C14 0.025(7) 0.054(8) 0.009(6) -0.003(6) -0.001(5) 0.008(7)
C15 0.023(6) 0.028(10) 0.019(5) 0.009(5) -0.001(5) 0.001(5)
C16 0.013(6) 0.028(5) 0.015(5) -0.008(4) 0.008(6) 0.002(5)
C17 0.028(9) 0.021(6) 0.015(6) 0.007(5) -0.013(7) 0.006(7)
C18 0.033(7) 0.019(5) 0.047(7) -0.001(6) -0.018(7) 0.008(5)
C19 0.020(6) 0.034(6) 0.028(6) 0.006(6) -0.003(6) 0.019(5)

loop_
_atom_type_symbol
_atom_type_description
_atom_type_scat_dispersion_real
_atom_type_scat_dispersion_imag
_atom_type_scat_source
C C 0.0033 0.0016 'International Tables Vol C Tables 4.2.6.8 and 6.1.1.4'
H H 0 0 'International Tables Vol C Tables 4.2.6.8 and 6.1.1.4'
Cl Cl 0.1484 0.1585 'International Tables Vol C Tables 4.2.6.8 and 6.1.1.4'
N N 0.0061 0.0033 'International Tables Vol C Tables 4.2.6.8 and 6.1.1.4'
Ta Ta -0.7052 6.5227 'International Tables Vol C Tables 4.2.6.8 and 6.1.1.4'

loop_
_exptl_crystal_face_index_h
_exptl_crystal_face_index_k
_exptl_crystal_face_index_l
_exptl_crystal_face_perp_dist
-5 2 -1 0.133
-1 5 7 0.184
15 1 15 0.106
3 -6 -7 0.124
12 -8 -1 0.141
-6 4 1 0.19
1 5 -4 0.229
-1 -4 6 0.062
0 -1 -12 0.214
0 0 1 0.099

loop_
_geom_angle_atom_site_label_1
_geom_angle_atom_site_label_2
_geom_angle_atom_site_label_3
_geom_angle
C11 Ta1 Cl3 92.3(3)
C11 Ta1 Cl1 81.1(3)
Cl3 Ta1 Cl1 158.12(9)
C11 Ta1 Cl2 145.4(3)
Cl3 Ta1 Cl2 90.38(10)
Cl1 Ta1 Cl2 83.75(9)
C11 Ta1 C5 134.9(4)
Cl3 Ta1 C5 85.6(3)
Cl1 Ta1 C5 113.8(3)
Cl2 Ta1 C5 79.7(3)
C11 Ta1 C4 125.6(4)
Cl3 Ta1 C4 118.8(3)
Cl1 Ta1 C4 81.3(3)
Cl2 Ta1 C4 82.1(3)
C5 Ta1 C4 33.2(4)
C11 Ta1 C1 104.3(4)
Cl3 Ta1 C1 72.3(3)
Cl1 Ta1 C1 129.5(3)
Cl2 Ta1 C1 109.4(3)
C5 Ta1 C1 32.8(3)
C4 Ta1 C1 54.3(4)
C11 Ta1 N2 70.7(3)
Cl3 Ta1 N2 74.5(2)
Cl1 Ta1 N2 83.6(2)
Cl2 Ta1 N2 76.8(2)
C5 Ta1 N2 149.0(3)
C4 Ta1 N2 155.3(3)
C1 Ta1 N2 146.2(3)
C11 Ta1 C2 80.9(4)
Cl3 Ta1 C2 96.0(3)
Cl1 Ta1 C2 103.4(3)
Cl2 Ta1 C2 133.1(3)
C5 Ta1 C2 54.7(4)
C4 Ta1 C2 54.3(4)
C1 Ta1 C2 33.0(4)
N2 Ta1 C2 149.4(3)
C11 Ta1 C3 92.7(4)
Cl3 Ta1 C3 125.3(3)
Cl1 Ta1 C3 76.1(3)
Cl2 Ta1 C3 113.5(3)
C5 Ta1 C3 54.5(4)
C4 Ta1 C3 32.9(4)
C1 Ta1 C3 53.8(4)
N2 Ta1 C3 155.7(3)
C2 Ta1 C3 32.0(4)
C19 N2 C18 106.9(9)
C19 N2 C17 106.3(10)
C18 N2 C17 106.7(9)
C19 N2 Ta1 113.2(6)
C18 N2 Ta1 118.5(7)
C17 N2 Ta1 104.4(7)
C5 C1 C2 108.4(10)
C5 C1 C6 125.0(11)
C2 C1 C6 125.2(11)
C5 C1 Ta1 72.2(7)
C2 C1 Ta1 74.8(7)
C6 C1 Ta1 129.2(8)
C3 C2 C1 107.7(10)
C3 C2 C7 128.2(10)
C1 C2 C7 121.8(11)
C3 C2 Ta1 74.8(6)
C1 C2 Ta1 72.2(6)
C7 C2 Ta1 132.0(9)
C2 C3 C4 107.5(10)
C2 C3 C8 127.5(10)
C4 C3 C8 124.5(11)
C2 C3 Ta1 73.2(6)
C4 C3 Ta1 70.2(6)
C8 C3 Ta1 127.9(8)
C5 C4 C3 108.4(10)
C5 C4 C9 126.6(11)
C3 C4 C9 124.5(11)
C5 C4 Ta1 73.1(6)
C3 C4 Ta1 76.9(7)
C9 C4 Ta1 122.7(7)
C1 C5 C4 107.8(10)
C1 C5 C10 125.8(10)
C4 C5 C10 125.9(10)
C1 C5 Ta1 75.1(7)
C4 C5 Ta1 73.7(6)
C10 C5 Ta1 124.0(7)
C16 C11 C12 114.0(10)
C16 C11 Ta1 118.4(7)
C12 C11 Ta1 127.0(8)
C13 C12 C11 123.6(11)
C14 C13 C12 118.6(11)
C13 C14 C15 120.7(11)
C14 C15 C16 120.7(10)
C11 C16 C15 122.3(9)
C11 C16 C17 118.7(10)
C15 C16 C17 118.5(10)
C16 C17 N2 109.0(9)

loop_
_geom_bond_atom_site_label_1
_geom_bond_atom_site_label_2
_geom_bond_distance
Ta1 C11 2.239(12)
Ta1 Cl3 2.399(3)
Ta1 Cl1 2.431(3)
Ta1 Cl2 2.438(3)
Ta1 C5 2.477(11)
Ta1 C4 2.484(12)
Ta1 C1 2.515(12)
Ta1 N2 2.529(9)
Ta1 C2 2.550(12)
Ta1 C3 2.572(10)
N2 C19 1.476(15)
N2 C18 1.486(13)
N2 C17 1.512(14)
C1 C5 1.408(15)
C1 C2 1.439(16)
C1 C6 1.512(17)
C2 C3 1.411(16)
C2 C7 1.515(16)
C3 C4 1.436(16)
C3 C8 1.500(16)
C4 C5 1.418(15)
C4 C9 1.522(16)
C5 C10 1.512(16)
C11 C16 1.402(14)
C11 C12 1.432(17)
C12 C13 1.405(17)
C13 C14 1.367(16)
C14 C15 1.369(17)
C15 C16 1.404(16)
C16 C17 1.492(15)
